data_8101852
loop_
_publ_author_name
'Staples, R. J.'
'Cho, E.'

_publ_section_title
;
Crystal structure of R,S-(-)-N-methylephedrine, C~11~H~17~NO
;
_journal_issue 4
_journal_name_full 'Zeitschrift f\"ur Kristallographie - New Crystal Structures'
_journal_page_first 543
_journal_page_last 544
_journal_volume 220
_journal_year 2005
_chemical_absolute_configuration rm
_chemical_compound_source Aldirch
_chemical_formula_moiety 'C11 H17 N1 O1'
_chemical_formula_sum 'C11 H17 N O'
_chemical_formula_weight 179.26
_chemical_name_common R,S-(-)-N-methylephedrine
_chemical_name_systematic R,S-(-)-N-methylephedrine
_space_group_IT_number 19
_symmetry_cell_setting orthorhombic
_symmetry_Int_Tables_number 19
_symmetry_space_group_name_Hall 'P 2ac 2ab'
_symmetry_space_group_name_H-M 'P 21 21 21'
_atom_sites_solution_hydrogens difmap
_atom_sites_solution_primary direct
_atom_sites_solution_secondary difmap
_audit_creation_method SHELXL-97
_cell_angle_alpha 90.00
_cell_angle_beta 90.00
_cell_angle_gamma 90.00
_cell_formula_units_Z 4
_cell_length_a 8.0754(13)
_cell_length_b 8.8987(14)
_cell_length_c 14.571(2)
_cell_measurement_reflns_used 955
_cell_measurement_temperature 193(2)
_cell_measurement_theta_max 27.65
_cell_measurement_theta_min 2.80
_cell_volume 1047.1(3)
_computing_cell_refinement 'SMART (BRUKER, V5.625, 2001)'
_computing_data_collection 'ASTRO (BRUKER, V5.007, 1997)'
_computing_data_reduction 'SAINT (BRUKER, V6.22, 2001)'
_computing_molecular_graphics 'SHELXTL (BRUKER, 2000, V6.1)'
_computing_publication_material 'XCIF (Sheldrick and BRUKER, 1997, V5.1)'
_computing_structure_refinement 'SHELXL-97 (Sheldrick, 1997)'
_computing_structure_solution 'SHELXS-97 (Sheldrick, 1990)'
_diffrn_ambient_temperature 193(2)
_diffrn_detector_area_resol_mean 836.6
_diffrn_measured_fraction_theta_full 0.997
_diffrn_measured_fraction_theta_max 0.997
_diffrn_measurement_device_type 'Bruker SMART CCD'
_diffrn_measurement_method 'omega, delta =0.3&#x00B0;'
_diffrn_radiation_monochromator graphite
_diffrn_radiation_probe x-ray
_diffrn_radiation_type MoK\a
_diffrn_radiation_wavelength 0.71073
_diffrn_reflns_av_R_equivalents 0.0720
_diffrn_reflns_av_sigmaI/netI 0.0466
_diffrn_reflns_limit_h_max 10
_diffrn_reflns_limit_h_min -8
_diffrn_reflns_limit_k_max 11
_diffrn_reflns_limit_k_min -11
_diffrn_reflns_limit_l_max 19
_diffrn_reflns_limit_l_min -15
_diffrn_reflns_number 6727
_diffrn_reflns_theta_full 27.88
_diffrn_reflns_theta_max 27.88
_diffrn_reflns_theta_min 2.68
_diffrn_source 'normal-focus sealed tube'
_diffrn_standards_decay_% 0
_diffrn_standards_interval_count 0
_diffrn_standards_number 0
_exptl_absorpt_coefficient_mu 0.072
_exptl_absorpt_correction_type none
_exptl_crystal_colour colorless
_exptl_crystal_density_diffrn 1.137
_exptl_crystal_density_method 'not measured'
_exptl_crystal_description block
_exptl_crystal_F_000 392
_exptl_crystal_recrystallization_method 'diffusion, Diehtyl ether into a dichloromethane solution of the compound'
_exptl_crystal_size_max 0.20
_exptl_crystal_size_mid 0.12
_exptl_crystal_size_min 0.12
_refine_diff_density_max 0.164
_refine_diff_density_min -0.180
_refine_diff_density_rms 0.039
_refine_ls_abs_structure_details 'Flack H D (1983), Acta Cryst. A39, 876-881'
_refine_ls_abs_structure_Flack 0.2(13)
_refine_ls_extinction_method none
_refine_ls_goodness_of_fit_ref 1.054
_refine_ls_hydrogen_treatment refall
_refine_ls_matrix_type full
_refine_ls_number_parameters 186
_refine_ls_number_reflns 2460
_refine_ls_number_restraints 0
_refine_ls_restrained_S_all 1.054
_refine_ls_R_factor_all 0.0409
_refine_ls_R_factor_gt 0.0381
_refine_ls_shift/su_max 0.000
_refine_ls_shift/su_mean 0.000
_refine_ls_structure_factor_coef Fsqd
_refine_ls_weighting_details 'calc w=1/[\s^2^(Fo^2^)+(0.0534P)^2^+0.1277P] where P=(Fo^2^+2Fc^2^)/3'
_refine_ls_weighting_scheme calc
_refine_ls_wR_factor_gt 0.1011
_refine_ls_wR_factor_ref 0.1051
_reflns_number_gt 2326
_reflns_number_total 2460
_reflns_threshold_expression >2sigma(I)
_cod_data_source_file 1267-1630.cff
_cod_data_source_block rjs14
_cod_original_sg_symbol_H-M P2(1)2(1)2(1)
_cod_original_formula_sum 'C11 H17 N1 O1'
_cod_database_code 8101852

loop_
_symmetry_equiv_pos_as_xyz
'x, y, z'
'-x+1/2, -y, z+1/2'
'-x, y+1/2, -z+1/2'
'x+1/2, -y+1/2, -z'

loop_
_atom_site_label
_atom_site_type_symbol
_atom_site_fract_x
_atom_site_fract_y
_atom_site_fract_z
_atom_site_U_iso_or_equiv
_atom_site_adp_type
_atom_site_occupancy
_atom_site_symmetry_multiplicity
_atom_site_Wyckoff_symbol
_atom_site_calc_flag
_atom_site_refinement_flags
_atom_site_disorder_assembly
_atom_site_disorder_group
O1 O 0.05307(13) 0.33317(11) 0.79215(8) 0.0374(3) Uani 1 4 a d . . .
H1 H -0.040(3) 0.279(3) 0.7895(13) 0.057(6) Uiso 1 4 a d . . .
N1 N 0.22341(13) 0.64643(12) 0.73530(7) 0.0283(2) Uani 1 4 a d . . .
C1 C 0.29834(19) 0.4926(2) 0.87660(11) 0.0440(4) Uani 1 4 a d . . .
H2 H 0.251(3) 0.455(2) 0.9347(14) 0.052(5) Uiso 1 4 a d . . .
H4 H 0.390(3) 0.562(3) 0.8913(15) 0.070(7) Uiso 1 4 a d . . .
H3 H 0.342(3) 0.408(3) 0.8407(16) 0.064(6) Uiso 1 4 a d . . .
C2 C 0.16688(16) 0.57955(13) 0.82325(8) 0.0267(2) Uani 1 4 a d . . .
H5 H 0.138(2) 0.6661(19) 0.8615(11) 0.031(4) Uiso 1 4 a d . . .
C3 C 0.00828(15) 0.48481(13) 0.80948(8) 0.0262(2) Uani 1 4 a d . . .
H6 H -0.0505(16) 0.5285(17) 0.7579(10) 0.019(3) Uiso 1 4 a d . . .
C4 C -0.10599(15) 0.50084(14) 0.89194(8) 0.0262(2) Uani 1 4 a d . . .
C5 C -0.1139(2) 0.39494(15) 0.96202(9) 0.0363(3) Uani 1 4 a d . . .
H7 H -0.046(2) 0.305(2) 0.9589(11) 0.033(4) Uiso 1 4 a d . . .
C6 C -0.2216(2) 0.41651(19) 1.03575(10) 0.0439(4) Uani 1 4 a d . . .
H8 H -0.220(3) 0.343(3) 1.0812(15) 0.061(6) Uiso 1 4 a d . . .
C7 C -0.3200(2) 0.54237(19) 1.04025(10) 0.0416(3) Uani 1 4 a d . . .
H9 H -0.396(2) 0.557(2) 1.0890(13) 0.048(5) Uiso 1 4 a d . . .
C8 C -0.31228(19) 0.64997(17) 0.97127(9) 0.0377(3) Uani 1 4 a d . . .
H10 H -0.377(3) 0.742(3) 0.9737(13) 0.054(5) Uiso 1 4 a d . . .
C9 C -0.20609(16) 0.62840(14) 0.89747(8) 0.0306(3) Uani 1 4 a d . . .
H11 H -0.200(2) 0.703(2) 0.8478(13) 0.044(5) Uiso 1 4 a d . . .
C10 C 0.2688(2) 0.53689(18) 0.66473(10) 0.0380(3) Uani 1 4 a d . . .
H14 H 0.294(2) 0.591(2) 0.6094(12) 0.046(5) Uiso 1 4 a d . . .
H12 H 0.176(3) 0.466(2) 0.6535(14) 0.054(5) Uiso 1 4 a d . . .
H13 H 0.369(3) 0.475(3) 0.6778(15) 0.062(6) Uiso 1 4 a d . . .
C11 C 0.36006(18) 0.75237(18) 0.74909(12) 0.0414(3) Uani 1 4 a d . . .
H16 H 0.379(2) 0.804(2) 0.6919(13) 0.043(5) Uiso 1 4 a d . . .
H17 H 0.329(3) 0.826(2) 0.7952(13) 0.051(5) Uiso 1 4 a d . . .
H15 H 0.466(3) 0.694(3) 0.7611(14) 0.054(5) Uiso 1 4 a d . . .

loop_
_atom_site_aniso_label
_atom_site_aniso_U_11
_atom_site_aniso_U_22
_atom_site_aniso_U_33
_atom_site_aniso_U_23
_atom_site_aniso_U_13
_atom_site_aniso_U_12
O1 0.0354(5) 0.0237(5) 0.0531(6) -0.0103(4) 0.0101(4) -0.0039(4)
N1 0.0283(5) 0.0256(5) 0.0310(5) 0.0014(4) 0.0023(4) -0.0012(4)
C1 0.0362(7) 0.0500(9) 0.0457(8) 0.0147(7) -0.0115(6) -0.0052(7)
C2 0.0292(6) 0.0238(5) 0.0271(5) -0.0012(4) -0.0017(4) -0.0025(5)
C3 0.0280(5) 0.0231(5) 0.0276(5) -0.0027(4) 0.0013(5) -0.0020(4)
C4 0.0278(5) 0.0249(5) 0.0258(5) -0.0018(5) -0.0008(4) -0.0037(5)
C5 0.0454(7) 0.0279(6) 0.0355(6) 0.0041(5) 0.0005(6) -0.0018(6)
C6 0.0589(10) 0.0412(8) 0.0315(6) 0.0070(6) 0.0044(6) -0.0102(7)
C7 0.0444(8) 0.0500(8) 0.0303(6) -0.0059(6) 0.0112(6) -0.0100(7)
C8 0.0377(7) 0.0374(7) 0.0381(6) -0.0071(6) 0.0054(6) -0.0001(6)
C9 0.0345(6) 0.0272(6) 0.0301(5) -0.0004(5) 0.0027(5) -0.0003(5)
C10 0.0414(7) 0.0392(7) 0.0334(6) -0.0025(5) 0.0075(6) 0.0017(6)
C11 0.0343(7) 0.0384(8) 0.0516(8) 0.0030(7) 0.0055(6) -0.0101(6)

loop_
_atom_type_symbol
_atom_type_description
_atom_type_scat_dispersion_real
_atom_type_scat_dispersion_imag
_atom_type_scat_source
C C 0.0033 0.0016 'International Tables Vol C Tables 4.2.6.8 and 6.1.1.4'
H H 0.0000 0.0000 'International Tables Vol C Tables 4.2.6.8 and 6.1.1.4'
N N 0.0061 0.0033 'International Tables Vol C Tables 4.2.6.8 and 6.1.1.4'
O O 0.0106 0.0060 'International Tables Vol C Tables 4.2.6.8 and 6.1.1.4'

loop_
_geom_angle_atom_site_label_1
_geom_angle_atom_site_label_2
_geom_angle_atom_site_label_3
_geom_angle
_geom_angle_site_symmetry_1
_geom_angle_site_symmetry_3
_geom_angle_publ_flag
C3 O1 H1 108.2(14) . . ?
C10 N1 C11 109.65(12) . . ?
C10 N1 C2 114.61(10) . . ?
C11 N1 C2 111.79(11) . . ?
C2 C1 H2 109.9(12) . . ?
C2 C1 H4 108.5(14) . . ?
H2 C1 H4 108.4(16) . . ?
C2 C1 H3 111.6(13) . . ?
H2 C1 H3 109.7(18) . . ?
H4 C1 H3 108.6(18) . . ?
N1 C2 C1 115.40(11) . . ?
N1 C2 C3 111.18(9) . . ?
C1 C2 C3 111.44(11) . . ?
N1 C2 H5 104.4(10) . . ?
C1 C2 H5 105.9(9) . . ?
C3 C2 H5 107.9(10) . . ?
O1 C3 C4 112.58(10) . . ?
O1 C3 C2 109.29(10) . . ?
C4 C3 C2 110.41(9) . . ?
O1 C3 H6 111.6(9) . . ?
C4 C3 H6 106.1(8) . . ?
C2 C3 H6 106.7(8) . . ?
C5 C4 C9 118.81(11) . . ?
C5 C4 C3 122.96(12) . . ?
C9 C4 C3 118.22(10) . . ?
C4 C5 C6 120.05(13) . . ?
C4 C5 H7 119.8(10) . . ?
C6 C5 H7 120.2(10) . . ?
C7 C6 C5 120.60(13) . . ?
C7 C6 H8 123.1(14) . . ?
C5 C6 H8 116.3(14) . . ?
C6 C7 C8 120.05(13) . . ?
C6 C7 H9 121.5(12) . . ?
C8 C7 H9 118.4(12) . . ?
C9 C8 C7 119.51(14) . . ?
C9 C8 H10 118.4(12) . . ?
C7 C8 H10 122.1(12) . . ?
C8 C9 C4 120.97(12) . . ?
C8 C9 H11 120.4(11) . . ?
C4 C9 H11 118.6(11) . . ?
N1 C10 H14 108.0(12) . . ?
N1 C10 H12 110.4(12) . . ?
H14 C10 H12 109.6(16) . . ?
N1 C10 H13 115.8(13) . . ?
H14 C10 H13 105.5(17) . . ?
H12 C10 H13 107.3(17) . . ?
N1 C11 H16 108.1(12) . . ?
N1 C11 H17 109.5(12) . . ?
H16 C11 H17 108.5(15) . . ?
N1 C11 H15 109.4(12) . . ?
H16 C11 H15 104.7(17) . . ?
H17 C11 H15 116.2(18) . . ?

loop_
_geom_bond_atom_site_label_1
_geom_bond_atom_site_label_2
_geom_bond_distance
_geom_bond_site_symmetry_2
_geom_bond_publ_flag
O1 C3 1.4197(15) . ?
O1 H1 0.89(2) . ?
N1 C10 1.4636(18) . ?
N1 C11 1.4651(17) . ?
N1 C2 1.4848(15) . ?
C1 C2 1.5267(19) . ?
C1 H2 0.99(2) . ?
C1 H4 0.99(2) . ?
C1 H3 0.98(2) . ?
C2 C3 1.5464(16) . ?
C2 H5 0.979(17) . ?
C3 C4 1.5218(16) . ?
C3 H6 0.970(15) . ?
C4 C5 1.3909(17) . ?
C4 C9 1.3959(18) . ?
C5 C6 1.395(2) . ?
C5 H7 0.968(17) . ?
C6 C7 1.375(3) . ?
C6 H8 0.93(2) . ?
C7 C8 1.389(2) . ?
C7 H9 0.946(19) . ?
C8 C9 1.3888(18) . ?
C8 H10 0.98(2) . ?
C9 H11 0.985(19) . ?
C10 H14 0.959(19) . ?
C10 H12 0.99(2) . ?
C10 H13 1.00(2) . ?
C11 H16 0.964(19) . ?
C11 H17 0.97(2) . ?
C11 H15 1.02(2) . ?

loop_
_geom_hbond_atom_site_label_D
_geom_hbond_atom_site_label_H
_geom_hbond_atom_site_label_A
_geom_hbond_distance_DH
_geom_hbond_distance_HA
_geom_hbond_distance_DA
_geom_hbond_angle_DHA
_geom_hbond_site_symmetry_A
O1 H1 N1 0.89(2) 1.93(2) 2.8118(14) 170.1(19) 3_546

loop_
_geom_torsion_atom_site_label_1
_geom_torsion_atom_site_label_2
_geom_torsion_atom_site_label_3
_geom_torsion_atom_site_label_4
_geom_torsion
_geom_torsion_site_symmetry_1
_geom_torsion_site_symmetry_2
_geom_torsion_site_symmetry_3
_geom_torsion_site_symmetry_4
_geom_torsion_publ_flag
C10 N1 C2 C1 66.10(16) . . . . ?
C11 N1 C2 C1 -59.44(15) . . . . ?
C10 N1 C2 C3 -62.06(14) . . . . ?
C11 N1 C2 C3 172.40(11) . . . . ?
N1 C2 C3 O1 91.95(12) . . . . ?
C1 C2 C3 O1 -38.32(14) . . . . ?
N1 C2 C3 C4 -143.70(10) . . . . ?
C1 C2 C3 C4 86.03(13) . . . . ?
O1 C3 C4 C5 23.48(16) . . . . ?
C2 C3 C4 C5 -98.96(14) . . . . ?
O1 C3 C4 C9 -157.06(11) . . . . ?
C2 C3 C4 C9 80.51(13) . . . . ?
C9 C4 C5 C6 0.6(2) . . . . ?
C3 C4 C5 C6 -179.98(12) . . . . ?
C4 C5 C6 C7 -0.3(2) . . . . ?
C5 C6 C7 C8 -0.4(3) . . . . ?
C6 C7 C8 C9 0.8(2) . . . . ?
C7 C8 C9 C4 -0.5(2) . . . . ?
C5 C4 C9 C8 -0.13(19) . . . . ?
C3 C4 C9 C8 -179.62(12) . . . . ?

loop_
_cod_related_entry_id
_cod_related_entry_database
_cod_related_entry_code
1 ChemSpider 92163
